data_4085444
loop_
_publ_author_name
'Xu, Xin'
'Kehr, Gerald'
'Daniliuc, Constantin G.'
'Erker, Gerhard'

_publ_section_title
;
 Frustrated Lewis Pair Behavior of [Cp2ZrOCR2CH2PPh2]+Cations
;
_journal_issue 11
_journal_name_full Organometallics
_journal_page_first 2655
_journal_paper_doi 10.1021/om501312a
_journal_volume 34
_journal_year 2015
_chemical_formula_sum 'C57 H34 B F20 O2 P Zr'
_chemical_formula_weight 1263.84
_chemical_name_systematic
; 
 ? 
;
_space_group_IT_number 14
_symmetry_cell_setting monoclinic
_symmetry_space_group_name_Hall '-P 2ybc'
_symmetry_space_group_name_H-M 'P 1 21/c 1'
_atom_sites_solution_hydrogens geom
_atom_sites_solution_primary direct
_atom_sites_solution_secondary difmap
_audit_creation_method SHELXL-97
_cell_angle_alpha 90.00
_cell_angle_beta 112.2640(10)
_cell_angle_gamma 90.00
_cell_formula_units_Z 4
_cell_length_a 19.8948(3)
_cell_length_b 16.1819(2)
_cell_length_c 17.3923(2)
_cell_measurement_reflns_used 8425
_cell_measurement_temperature 223(2)
_cell_measurement_theta_max 28.70
_cell_measurement_theta_min 4.08
_cell_volume 5181.77(12)
_computing_cell_refinement 'Collect (Nonius B.V., 1998)'
_computing_data_collection 'Collect (Nonius B.V., 1998)'
_computing_data_reduction 'Denzo-SMN (Otwinowski & Minor, 1997)'
_computing_molecular_graphics 'XP (BrukerAXS, 2000)'
_computing_publication_material 'SHELXL-97 (Sheldrick, 1997)'
_computing_structure_refinement 'SHELXL-97 (Sheldrick, 1997)'
_computing_structure_solution 'SHELXS-97 (Sheldrick, 1990)'
_diffrn_ambient_temperature 223(2)
_diffrn_measured_fraction_theta_full 0.978
_diffrn_measured_fraction_theta_max 0.978
_diffrn_measurement_device_type 'Nonius KappaCCD APEXII'
_diffrn_measurement_method '\w and \f scans'
_diffrn_radiation_monochromator 'Montel mirror'
_diffrn_radiation_source 'rotating anode Nonius FR591'
_diffrn_radiation_type MoK\a
_diffrn_radiation_wavelength 0.71073
_diffrn_reflns_av_R_equivalents 0.036
_diffrn_reflns_av_sigmaI/netI 0.0436
_diffrn_reflns_limit_h_max 24
_diffrn_reflns_limit_h_min -24
_diffrn_reflns_limit_k_max 18
_diffrn_reflns_limit_k_min -20
_diffrn_reflns_limit_l_max 21
_diffrn_reflns_limit_l_min -21
_diffrn_reflns_number 25884
_diffrn_reflns_theta_full 26.37
_diffrn_reflns_theta_max 26.37
_diffrn_reflns_theta_min 4.14
_exptl_absorpt_coefficient_mu 0.360
_exptl_absorpt_correction_T_max 0.9858
_exptl_absorpt_correction_T_min 0.9219
_exptl_absorpt_correction_type multi-scan
_exptl_absorpt_process_details 'Denzo (Otwinowski, Borek, Majewski & Minor, 2003)'
_exptl_crystal_colour colourless
_exptl_crystal_density_diffrn 1.620
_exptl_crystal_density_method 'not measured'
_exptl_crystal_description plate
_exptl_crystal_F_000 2528
_exptl_crystal_size_max 0.23
_exptl_crystal_size_mid 0.20
_exptl_crystal_size_min 0.04
_refine_diff_density_max 0.431
_refine_diff_density_min -0.429
_refine_diff_density_rms 0.062
_refine_ls_extinction_method none
_refine_ls_goodness_of_fit_ref 1.103
_refine_ls_hydrogen_treatment constr
_refine_ls_matrix_type full
_refine_ls_number_parameters 741
_refine_ls_number_reflns 10354
_refine_ls_number_restraints 6
_refine_ls_restrained_S_all 1.105
_refine_ls_R_factor_all 0.0779
_refine_ls_R_factor_gt 0.0575
_refine_ls_shift/su_max 0.000
_refine_ls_shift/su_mean 0.000
_refine_ls_structure_factor_coef Fsqd
_refine_ls_weighting_details 'calc w=1/[\s^2^(Fo^2^)+(0.0000P)^2^+10.0489P] where P=(Fo^2^+2Fc^2^)/3'
_refine_ls_weighting_scheme calc
_refine_ls_wR_factor_gt 0.1053
_refine_ls_wR_factor_ref 0.1167
_reflns_number_gt 8189
_reflns_number_total 10354
_reflns_threshold_expression >2sigma(I)
_cod_data_source_file om501312a_si_002.cif
_cod_data_source_block erk7595
_cod_depositor_comments 'Adding full bibliography for 4085439--4085445.cif.'
_cod_original_sg_symbol_H-M P21/c
_cod_database_code 4085444

loop_
_symmetry_equiv_pos_as_xyz
'x, y, z'
'-x, y+1/2, -z+1/2'
'-x, -y, -z'
'x, -y-1/2, z-1/2'

loop_
_atom_site_label
_atom_site_type_symbol
_atom_site_fract_x
_atom_site_fract_y
_atom_site_fract_z
_atom_site_U_iso_or_equiv
_atom_site_adp_type
_atom_site_occupancy
_atom_site_symmetry_multiplicity
_atom_site_calc_flag
_atom_site_refinement_flags
Zr1 Zr 0.371281(19) 0.78417(2) 0.26278(2) 0.04056(10) Uani 1 1 d .
P1 P 0.21263(5) 0.61379(6) 0.16464(6) 0.0399(2) Uani 1 1 d .
B1 B 0.2594(2) 0.2964(3) 0.5837(3) 0.0440(10) Uani 1 1 d .
O1 O 0.38599(13) 0.66790(15) 0.25066(17) 0.0476(6) Uani 1 1 d .
O2 O 0.26203(13) 0.76746(15) 0.20241(16) 0.0487(6) Uani 1 1 d .
C1 C 0.3710(2) 0.5880(2) 0.2182(3) 0.0474(9) Uani 1 1 d .
C2 C 0.29750(19) 0.5607(2) 0.2203(2) 0.0452(9) Uani 1 1 d .
H2A H 0.3036 0.5600 0.2789 0.054 Uiso 1 1 calc R
H2B H 0.2903 0.5031 0.2014 0.054 Uiso 1 1 calc R
C3 C 0.4288(2) 0.5301(3) 0.2767(4) 0.0791(16) Uani 1 1 d .
H3A H 0.4764 0.5473 0.2798 0.119 Uiso 1 1 calc R
H3B H 0.4194 0.4740 0.2556 0.119 Uiso 1 1 calc R
H3C H 0.4270 0.5323 0.3316 0.119 Uiso 1 1 calc R
C4 C 0.3719(3) 0.5855(3) 0.1316(3) 0.0753(15) Uani 1 1 d .
H4A H 0.3392 0.6274 0.0975 0.113 Uiso 1 1 calc R
H4B H 0.3561 0.5314 0.1074 0.113 Uiso 1 1 calc R
H4C H 0.4207 0.5960 0.1345 0.113 Uiso 1 1 calc R
C5 C 0.21152(18) 0.7165(2) 0.2147(2) 0.0431(8) Uani 1 1 d .
H5 H 0.2278 0.7068 0.2753 0.052 Uiso 1 1 calc R
C11 C 0.4654(3) 0.8433(3) 0.2137(4) 0.0816(15) Uani 1 1 d .
H11 H 0.5140 0.8315 0.2468 0.098 Uiso 1 1 calc R
C12 C 0.4225(4) 0.7970(4) 0.1480(4) 0.0836(16) Uani 1 1 d .
H12 H 0.4368 0.7495 0.1271 0.100 Uiso 1 1 calc R
C13 C 0.3551(3) 0.8322(4) 0.1182(3) 0.0862(18) Uani 1 1 d .
H13 H 0.3144 0.8124 0.0737 0.103 Uiso 1 1 calc R
C14 C 0.3571(3) 0.9044(3) 0.1662(4) 0.0835(16) Uani 1 1 d .
H14 H 0.3185 0.9408 0.1594 0.100 Uiso 1 1 calc R
C15 C 0.4268(3) 0.9099(3) 0.2244(4) 0.0779(15) Uani 1 1 d .
H15 H 0.4450 0.9518 0.2645 0.093 Uiso 1 1 calc R
C16 C 0.4554(3) 0.8255(3) 0.4066(3) 0.0729(14) Uani 1 1 d .
H16 H 0.5038 0.8360 0.4135 0.087 Uiso 1 1 calc R
C17 C 0.4270(2) 0.7494(3) 0.4165(3) 0.0627(12) Uani 1 1 d .
H17 H 0.4531 0.6997 0.4328 0.075 Uiso 1 1 calc R
C18 C 0.3540(2) 0.7598(3) 0.3982(2) 0.0612(11) Uani 1 1 d .
H18 H 0.3213 0.7181 0.3985 0.073 Uiso 1 1 calc R
C19 C 0.3368(3) 0.8428(3) 0.3791(3) 0.0701(13) Uani 1 1 d .
H19 H 0.2906 0.8666 0.3649 0.084 Uiso 1 1 calc R
C20 C 0.3989(3) 0.8837(3) 0.3845(3) 0.0763(15) Uani 1 1 d .
H20 H 0.4029 0.9404 0.3752 0.092 Uiso 1 1 calc R
C21 C 0.19311(19) 0.6214(2) 0.0552(2) 0.0432(8) Uani 1 1 d .
C22 C 0.1830(2) 0.6963(3) 0.0146(3) 0.0532(10) Uani 1 1 d .
H22 H 0.1882 0.7457 0.0447 0.064 Uiso 1 1 calc R
C23 C 0.1650(2) 0.6987(3) -0.0707(3) 0.0619(12) Uani 1 1 d .
H23 H 0.1583 0.7499 -0.0983 0.074 Uiso 1 1 calc R
C24 C 0.1570(2) 0.6264(3) -0.1150(3) 0.0627(12) Uani 1 1 d .
H24 H 0.1440 0.6283 -0.1729 0.075 Uiso 1 1 calc R
C25 C 0.1680(2) 0.5515(3) -0.0749(3) 0.0591(11) Uani 1 1 d .
H25 H 0.1637 0.5023 -0.1052 0.071 Uiso 1 1 calc R
C26 C 0.1855(2) 0.5483(3) 0.0101(3) 0.0528(10) Uani 1 1 d .
H26 H 0.1923 0.4970 0.0373 0.063 Uiso 1 1 calc R
C31 C 0.1438(2) 0.5478(2) 0.1743(2) 0.0459(9) Uani 1 1 d .
C32 C 0.0737(2) 0.5514(3) 0.1150(3) 0.0608(12) Uani 1 1 d .
H32 H 0.0631 0.5866 0.0690 0.073 Uiso 1 1 calc R
C33 C 0.0197(3) 0.5040(4) 0.1233(3) 0.0849(17) Uani 1 1 d .
H33 H -0.0279 0.5073 0.0833 0.102 Uiso 1 1 calc R
C34 C 0.0351(3) 0.4516(4) 0.1898(4) 0.105(2) Uani 1 1 d .
H34 H -0.0019 0.4188 0.1950 0.126 Uiso 1 1 calc R
C35 C 0.1043(3) 0.4468(4) 0.2490(4) 0.101(2) Uani 1 1 d .
H35 H 0.1147 0.4106 0.2943 0.121 Uiso 1 1 calc R
C36 C 0.1583(2) 0.4953(3) 0.2415(3) 0.0712(14) Uani 1 1 d .
H36 H 0.2055 0.4927 0.2825 0.085 Uiso 1 1 calc R
C41 C 0.1368(2) 0.7556(3) 0.1866(2) 0.0527(10) Uani 1 1 d .
C42 C 0.0838(2) 0.7243(3) 0.2121(3) 0.0727(14) Uani 1 1 d .
H42 H 0.0935 0.6778 0.2470 0.087 Uiso 1 1 calc R
C43 C 0.0152(3) 0.7626(5) 0.1853(4) 0.094(2) Uani 1 1 d .
H43 H -0.0216 0.7411 0.2010 0.113 Uiso 1 1 calc R
C44 C 0.0025(3) 0.8315(5) 0.1362(4) 0.097(2) Uani 1 1 d U
H44 H -0.0435 0.8566 0.1182 0.117 Uiso 1 1 calc R
C45 C 0.0544(3) 0.8644(4) 0.1128(3) 0.0881(19) Uani 1 1 d .
H45 H 0.0445 0.9122 0.0797 0.106 Uiso 1 1 calc R
C46 C 0.1226(2) 0.8269(3) 0.1382(3) 0.0656(13) Uani 1 1 d .
H46 H 0.1589 0.8498 0.1226 0.079 Uiso 1 1 calc R
C51 C 0.2864(2) 0.3795(2) 0.5471(2) 0.0469(9) Uani 1 1 d .
F52 F 0.40462(12) 0.32231(14) 0.59311(14) 0.0559(6) Uani 1 1 d .
C52 C 0.3583(2) 0.3834(2) 0.5532(2) 0.0471(9) Uani 1 1 d .
F53 F 0.45601(15) 0.44327(17) 0.52781(17) 0.0762(8) Uani 1 1 d .
C53 C 0.3864(3) 0.4450(3) 0.5205(2) 0.0557(11) Uani 1 1 d .
F54 F 0.36753(18) 0.57017(16) 0.44564(18) 0.0879(9) Uani 1 1 d .
C54 C 0.3420(3) 0.5085(3) 0.4784(3) 0.0622(12) Uani 1 1 d .
F55 F 0.22724(17) 0.57114(16) 0.42980(17) 0.0862(9) Uani 1 1 d .
C55 C 0.2714(3) 0.5083(2) 0.4700(2) 0.0615(12) Uani 1 1 d .
F56 F 0.17244(14) 0.44853(16) 0.48822(16) 0.0706(7) Uani 1 1 d .
C56 C 0.2444(2) 0.4440(3) 0.5025(2) 0.0532(10) Uani 1 1 d .
C61 C 0.2665(2) 0.2239(2) 0.5201(2) 0.0448(9) Uani 1 1 d .
F62 F 0.36898(13) 0.15114(14) 0.61405(13) 0.0582(6) Uani 1 1 d .
C62 C 0.3182(2) 0.1624(2) 0.5363(2) 0.0493(9) Uani 1 1 d .
F63 F 0.37734(17) 0.05172(16) 0.49812(17) 0.0775(8) Uani 1 1 d .
C63 C 0.3243(3) 0.1086(3) 0.4775(3) 0.0575(11) Uani 1 1 d .
F64 F 0.28058(18) 0.06185(18) 0.33920(17) 0.0873(9) Uani 1 1 d .
C64 C 0.2770(3) 0.1145(3) 0.3972(3) 0.0639(12) Uani 1 1 d .
F65 F 0.17730(17) 0.1837(2) 0.29731(15) 0.0920(10) Uani 1 1 d .
C65 C 0.2250(3) 0.1746(3) 0.3763(2) 0.0625(12) Uani 1 1 d .
F66 F 0.16983(13) 0.28714(17) 0.41122(14) 0.0672(7) Uani 1 1 d .
C66 C 0.2215(2) 0.2275(3) 0.4365(2) 0.0531(10) Uani 1 1 d .
C71 C 0.1768(2) 0.3044(2) 0.5842(2) 0.0476(9) Uani 1 1 d .
F72 F 0.12927(13) 0.17610(16) 0.51722(15) 0.0677(7) Uani 1 1 d .
C72 C 0.1215(2) 0.2457(3) 0.5560(2) 0.0541(10) Uani 1 1 d .
F73 F 0.00435(15) 0.1951(2) 0.53539(19) 0.0919(10) Uani 1 1 d .
C73 C 0.0560(3) 0.2528(3) 0.5650(3) 0.0677(13) Uani 1 1 d .
F74 F -0.02131(16) 0.3296(2) 0.6133(2) 0.1089(11) Uani 1 1 d .
C74 C 0.0430(3) 0.3208(4) 0.6041(3) 0.0731(14) Uani 1 1 d .
F75 F 0.08411(17) 0.44596(19) 0.6752(2) 0.0932(9) Uani 1 1 d .
C75 C 0.0953(3) 0.3803(3) 0.6339(3) 0.0657(12) Uani 1 1 d .
F76 F 0.21056(14) 0.43009(14) 0.65757(15) 0.0635(6) Uani 1 1 d .
C76 C 0.1601(2) 0.3702(3) 0.6239(3) 0.0539(10) Uani 1 1 d .
C81 C 0.30974(19) 0.2776(2) 0.6830(2) 0.0395(8) Uani 1 1 d .
F82 F 0.25068(12) 0.14772(13) 0.67034(13) 0.0539(6) Uani 1 1 d .
C82 C 0.2984(2) 0.2050(2) 0.7185(2) 0.0417(8) Uani 1 1 d .
F83 F 0.31823(14) 0.11244(14) 0.83051(14) 0.0642(7) Uani 1 1 d .
C83 C 0.3326(2) 0.1843(2) 0.8011(2) 0.0458(9) Uani 1 1 d .
F84 F 0.41557(14) 0.22006(16) 0.93441(13) 0.0671(7) Uani 1 1 d .
C84 C 0.3818(2) 0.2382(2) 0.8536(2) 0.0470(9) Uani 1 1 d .
F85 F 0.44183(13) 0.36625(15) 0.87331(14) 0.0622(6) Uani 1 1 d .
C85 C 0.3947(2) 0.3113(2) 0.8224(2) 0.0454(9) Uani 1 1 d .
F86 F 0.37332(13) 0.40511(13) 0.71643(13) 0.0564(6) Uani 1 1 d .
C86 C 0.3586(2) 0.3296(2) 0.7395(2) 0.0432(8) Uani 1 1 d .

loop_
_atom_site_aniso_label
_atom_site_aniso_U_11
_atom_site_aniso_U_22
_atom_site_aniso_U_33
_atom_site_aniso_U_23
_atom_site_aniso_U_13
_atom_site_aniso_U_12
Zr1 0.03653(19) 0.03303(17) 0.0523(2) -0.00085(16) 0.01704(16) -0.00222(15)
P1 0.0346(5) 0.0410(5) 0.0421(5) 0.0005(4) 0.0123(4) -0.0023(4)
B1 0.045(2) 0.045(2) 0.034(2) 0.0053(18) 0.0053(18) -0.0071(19)
O1 0.0404(14) 0.0370(13) 0.0639(17) -0.0088(12) 0.0182(13) 0.0000(11)
O2 0.0364(14) 0.0407(14) 0.0615(17) 0.0034(12) 0.0098(12) 0.0010(11)
C1 0.040(2) 0.0351(18) 0.065(3) -0.0098(18) 0.0176(19) 0.0019(16)
C2 0.041(2) 0.0383(19) 0.051(2) 0.0011(17) 0.0110(17) -0.0008(16)
C3 0.043(2) 0.051(3) 0.130(5) 0.002(3) 0.016(3) 0.015(2)
C4 0.061(3) 0.081(3) 0.098(4) -0.035(3) 0.046(3) -0.018(3)
C5 0.0344(18) 0.050(2) 0.0409(19) -0.0067(17) 0.0099(15) 0.0017(17)
C11 0.070(3) 0.080(4) 0.111(5) 0.003(3) 0.053(3) -0.016(3)
C12 0.106(5) 0.074(3) 0.096(4) -0.002(3) 0.067(4) -0.020(3)
C13 0.094(4) 0.104(5) 0.060(3) 0.023(3) 0.028(3) -0.033(4)
C14 0.093(4) 0.064(3) 0.106(4) 0.039(3) 0.052(4) 0.013(3)
C15 0.101(4) 0.049(3) 0.101(4) -0.002(3) 0.058(4) -0.024(3)
C16 0.050(3) 0.093(4) 0.068(3) -0.023(3) 0.014(2) -0.021(3)
C17 0.058(3) 0.067(3) 0.048(2) 0.001(2) 0.002(2) 0.007(2)
C18 0.063(3) 0.070(3) 0.046(2) -0.004(2) 0.015(2) -0.013(2)
C19 0.070(3) 0.083(3) 0.064(3) -0.009(3) 0.032(3) 0.018(3)
C20 0.104(4) 0.049(3) 0.083(4) -0.021(3) 0.043(3) -0.008(3)
C21 0.0373(19) 0.050(2) 0.044(2) 0.0012(17) 0.0174(16) 0.0009(16)
C22 0.053(2) 0.057(2) 0.052(2) 0.007(2) 0.023(2) 0.0055(19)
C23 0.063(3) 0.071(3) 0.055(3) 0.015(2) 0.026(2) 0.004(2)
C24 0.050(2) 0.094(4) 0.047(2) 0.008(2) 0.021(2) 0.002(2)
C25 0.048(2) 0.075(3) 0.054(3) -0.017(2) 0.019(2) -0.002(2)
C26 0.047(2) 0.053(2) 0.058(3) -0.005(2) 0.019(2) 0.0012(19)
C31 0.039(2) 0.055(2) 0.040(2) -0.0011(18) 0.0118(16) -0.0094(17)
C32 0.039(2) 0.089(3) 0.048(2) 0.007(2) 0.0091(18) -0.013(2)
C33 0.046(3) 0.131(5) 0.065(3) 0.005(3) 0.006(2) -0.031(3)
C34 0.073(4) 0.144(6) 0.092(4) 0.020(4) 0.025(3) -0.054(4)
C35 0.074(4) 0.130(5) 0.087(4) 0.045(4) 0.018(3) -0.032(4)
C36 0.048(2) 0.095(4) 0.062(3) 0.023(3) 0.011(2) -0.017(2)
C41 0.034(2) 0.069(3) 0.049(2) -0.023(2) 0.0097(17) 0.0065(19)
C42 0.044(2) 0.101(4) 0.073(3) -0.040(3) 0.023(2) -0.007(2)
C43 0.047(3) 0.133(5) 0.106(5) -0.063(4) 0.033(3) -0.009(3)
C44 0.056(3) 0.117(5) 0.101(4) -0.049(4) 0.010(3) 0.025(3)
C45 0.066(3) 0.090(4) 0.082(4) -0.029(3) -0.001(3) 0.035(3)
C46 0.055(3) 0.062(3) 0.061(3) -0.016(2) 0.001(2) 0.019(2)
C51 0.056(2) 0.046(2) 0.0329(19) 0.0050(16) 0.0104(17) -0.0081(18)
F52 0.0554(14) 0.0593(14) 0.0533(13) 0.0053(11) 0.0209(11) -0.0043(11)
C52 0.061(2) 0.046(2) 0.0346(19) -0.0027(17) 0.0179(18) -0.0138(19)
F53 0.0800(19) 0.0835(19) 0.0760(18) -0.0033(15) 0.0418(15) -0.0292(15)
C53 0.070(3) 0.056(3) 0.042(2) -0.009(2) 0.022(2) -0.018(2)
F54 0.136(3) 0.0613(16) 0.0785(19) 0.0113(14) 0.0539(19) -0.0323(17)
C54 0.097(4) 0.051(2) 0.042(2) -0.002(2) 0.030(2) -0.026(3)
F55 0.120(2) 0.0555(15) 0.0686(18) 0.0262(14) 0.0189(17) 0.0050(16)
C55 0.100(4) 0.042(2) 0.037(2) 0.0095(18) 0.019(2) -0.006(2)
F56 0.0668(17) 0.0686(16) 0.0648(16) 0.0247(13) 0.0117(13) 0.0045(13)
C56 0.061(3) 0.053(2) 0.037(2) 0.0046(18) 0.0092(19) -0.009(2)
C61 0.048(2) 0.048(2) 0.0357(19) 0.0019(17) 0.0127(16) -0.0139(18)
F62 0.0647(15) 0.0622(14) 0.0432(12) 0.0055(11) 0.0154(11) 0.0094(12)
C62 0.061(3) 0.047(2) 0.040(2) 0.0043(18) 0.0189(19) -0.0114(19)
F63 0.117(2) 0.0571(15) 0.0750(18) 0.0047(14) 0.0551(17) 0.0099(16)
C63 0.076(3) 0.050(2) 0.054(3) 0.000(2) 0.033(2) -0.009(2)
F64 0.134(3) 0.0778(19) 0.0641(17) -0.0235(15) 0.0530(18) -0.0249(18)
C64 0.088(4) 0.061(3) 0.052(3) -0.013(2) 0.037(3) -0.025(3)
F65 0.101(2) 0.121(2) 0.0386(14) -0.0113(15) 0.0081(14) -0.0216(19)
C65 0.074(3) 0.076(3) 0.034(2) -0.007(2) 0.016(2) -0.028(3)
F66 0.0623(15) 0.0824(17) 0.0422(13) 0.0089(13) 0.0031(11) -0.0033(14)
C66 0.054(2) 0.057(2) 0.042(2) 0.0062(19) 0.0108(18) -0.010(2)
C71 0.047(2) 0.051(2) 0.039(2) 0.0101(17) 0.0086(17) -0.0031(18)
F72 0.0661(16) 0.0689(16) 0.0616(15) -0.0071(13) 0.0167(13) -0.0237(13)
C72 0.050(2) 0.064(3) 0.044(2) 0.011(2) 0.0118(19) -0.007(2)
F73 0.0578(17) 0.111(2) 0.096(2) 0.0072(18) 0.0172(16) -0.0317(16)
C73 0.053(3) 0.081(3) 0.060(3) 0.011(3) 0.011(2) -0.011(3)
F74 0.0628(19) 0.146(3) 0.127(3) 0.020(2) 0.0466(19) 0.012(2)
C74 0.047(3) 0.096(4) 0.074(3) 0.027(3) 0.021(2) 0.005(3)
F75 0.098(2) 0.083(2) 0.110(2) 0.0102(18) 0.052(2) 0.0296(18)
C75 0.067(3) 0.068(3) 0.060(3) 0.013(2) 0.023(2) 0.015(3)
F76 0.0701(16) 0.0533(14) 0.0631(15) 0.0001(12) 0.0207(13) -0.0010(12)
C76 0.048(2) 0.056(2) 0.050(2) 0.012(2) 0.0102(19) -0.002(2)
C81 0.0386(19) 0.0418(19) 0.0334(18) 0.0044(15) 0.0085(15) -0.0016(15)
F82 0.0653(15) 0.0458(12) 0.0408(12) 0.0026(10) 0.0090(10) -0.0180(11)
C82 0.045(2) 0.0394(19) 0.0362(18) -0.0024(16) 0.0102(16) -0.0053(16)
F83 0.0890(18) 0.0504(13) 0.0443(13) 0.0131(11) 0.0150(12) -0.0104(13)
C83 0.057(2) 0.042(2) 0.038(2) 0.0045(17) 0.0175(18) -0.0003(18)
F84 0.0804(17) 0.0744(16) 0.0313(11) 0.0075(11) 0.0039(11) -0.0056(14)
C84 0.047(2) 0.055(2) 0.0352(19) 0.0014(17) 0.0113(17) 0.0034(18)
F85 0.0617(15) 0.0710(16) 0.0444(13) -0.0119(12) 0.0093(11) -0.0228(12)
C85 0.040(2) 0.051(2) 0.039(2) -0.0077(17) 0.0092(16) -0.0061(17)
F86 0.0715(16) 0.0482(12) 0.0456(12) -0.0004(10) 0.0176(11) -0.0203(11)
C86 0.048(2) 0.041(2) 0.041(2) 0.0015(16) 0.0179(17) -0.0031(16)

loop_
_atom_type_symbol
_atom_type_description
_atom_type_scat_dispersion_real
_atom_type_scat_dispersion_imag
_atom_type_scat_source
C C 0.0033 0.0016 'International Tables Vol C Tables 4.2.6.8 and 6.1.1.4'
H H 0.0000 0.0000 'International Tables Vol C Tables 4.2.6.8 and 6.1.1.4'
B B 0.0013 0.0007 'International Tables Vol C Tables 4.2.6.8 and 6.1.1.4'
O O 0.0106 0.0060 'International Tables Vol C Tables 4.2.6.8 and 6.1.1.4'
F F 0.0171 0.0103 'International Tables Vol C Tables 4.2.6.8 and 6.1.1.4'
P P 0.1023 0.0942 'International Tables Vol C Tables 4.2.6.8 and 6.1.1.4'
Zr Zr -2.9673 0.5597 'International Tables Vol C Tables 4.2.6.8 and 6.1.1.4'

loop_
_geom_angle_atom_site_label_1
_geom_angle_atom_site_label_2
_geom_angle_atom_site_label_3
_geom_angle
O1 Zr1 O2 89.47(10)
O1 Zr1 C14 131.69(17)
O2 Zr1 C14 86.02(16)
O1 Zr1 C16 107.26(15)
O2 Zr1 C16 136.34(14)
C14 Zr1 C16 108.8(2)
O1 Zr1 C11 99.83(16)
O2 Zr1 C11 131.16(16)
C14 Zr1 C11 52.44(19)
C16 Zr1 C11 86.36(19)
O1 Zr1 C15 131.16(15)
O2 Zr1 C15 117.29(16)
C14 Zr1 C15 31.72(17)
C16 Zr1 C15 81.71(19)
C11 Zr1 C15 31.63(16)
O1 Zr1 C13 99.14(18)
O2 Zr1 C13 79.64(16)
C14 Zr1 C13 32.82(18)
C16 Zr1 C13 133.77(18)
C11 Zr1 C13 51.61(19)
C15 Zr1 C13 52.66(18)
O1 Zr1 C18 91.69(14)
O2 Zr1 C18 87.98(13)
C14 Zr1 C18 136.04(18)
C16 Zr1 C18 52.48(15)
C11 Zr1 C18 138.78(18)
C15 Zr1 C18 126.71(17)
C13 Zr1 C18 163.4(2)
O1 Zr1 C17 82.81(14)
O2 Zr1 C17 117.85(13)
C14 Zr1 C17 140.21(19)
C16 Zr1 C17 31.95(15)
C11 Zr1 C17 110.87(18)
C15 Zr1 C17 113.38(18)
C13 Zr1 C17 162.49(18)
C18 Zr1 C17 31.42(14)
O1 Zr1 C20 135.52(15)
O2 Zr1 C20 111.31(15)
C14 Zr1 C20 90.0(2)
C16 Zr1 C20 32.16(16)
C11 Zr1 C20 94.99(19)
C15 Zr1 C20 74.45(18)
C13 Zr1 C20 122.46(19)
C18 Zr1 C20 52.35(16)
C17 Zr1 C20 52.75(16)
O1 Zr1 C19 123.14(15)
O2 Zr1 C19 84.45(14)
C14 Zr1 C19 104.25(19)
C16 Zr1 C19 52.44(16)
C11 Zr1 C19 125.74(19)
C15 Zr1 C19 100.74(18)
C13 Zr1 C19 134.5(2)
C18 Zr1 C19 31.79(15)
C17 Zr1 C19 52.35(16)
C20 Zr1 C19 31.24(15)
O1 Zr1 C12 82.69(15)
O2 Zr1 C12 105.64(17)
C14 Zr1 C12 52.86(19)
C16 Zr1 C12 116.14(19)
C11 Zr1 C12 31.01(17)
C15 Zr1 C12 52.20(17)
C13 Zr1 C12 31.04(17)
C18 Zr1 C12 165.14(19)
C17 Zr1 C12 133.78(19)
C20 Zr1 C12 124.73(18)
C19 Zr1 C12 152.90(18)
C31 P1 C21 105.90(17)
C31 P1 C2 104.90(18)
C21 P1 C2 112.47(18)
C31 P1 C5 109.82(18)
C21 P1 C5 113.23(17)
C2 P1 C5 110.09(16)
C71 B1 C61 113.3(3)
C71 B1 C51 113.9(3)
C61 B1 C51 101.3(3)
C71 B1 C81 102.6(3)
C61 B1 C81 113.2(3)
C51 B1 C81 113.0(3)
C1 O1 Zr1 158.3(2)
C5 O2 Zr1 134.1(2)
O1 C1 C4 110.2(3)
O1 C1 C3 107.8(3)
C4 C1 C3 110.8(4)
O1 C1 C2 108.4(3)
C4 C1 C2 112.6(3)
C3 C1 C2 106.8(3)
C1 C2 P1 123.5(3)
C1 C2 H2A 106.5
P1 C2 H2A 106.5
C1 C2 H2B 106.5
P1 C2 H2B 106.5
H2A C2 H2B 106.5
C1 C3 H3A 109.5
C1 C3 H3B 109.5
H3A C3 H3B 109.5
C1 C3 H3C 109.5
H3A C3 H3C 109.5
H3B C3 H3C 109.5
C1 C4 H4A 109.5
C1 C4 H4B 109.5
H4A C4 H4B 109.5
C1 C4 H4C 109.5
H4A C4 H4C 109.5
H4B C4 H4C 109.5
O2 C5 C41 112.6(3)
O2 C5 P1 108.6(2)
C41 C5 P1 113.7(2)
O2 C5 H5 107.2
C41 C5 H5 107.2
P1 C5 H5 107.2
C12 C11 C15 109.9(6)
C12 C11 Zr1 76.5(3)
C15 C11 Zr1 74.2(3)
C12 C11 H11 125.0
C15 C11 H11 125.0
Zr1 C11 H11 116.1
C11 C12 C13 107.5(5)
C11 C12 Zr1 72.5(3)
C13 C12 Zr1 73.0(3)
C11 C12 H12 126.2
C13 C12 H12 126.2
Zr1 C12 H12 120.1
C12 C13 C14 108.3(5)
C12 C13 Zr1 76.0(3)
C14 C13 Zr1 72.9(3)
C12 C13 H13 125.8
C14 C13 H13 125.8
Zr1 C13 H13 117.2
C15 C14 C13 106.2(5)
C15 C14 Zr1 74.4(3)
C13 C14 Zr1 74.3(3)
C15 C14 H14 126.9
C13 C14 H14 126.9
Zr1 C14 H14 116.7
C11 C15 C14 107.9(5)
C11 C15 Zr1 74.1(3)
C14 C15 Zr1 73.8(3)
C11 C15 H15 126.0
C14 C15 H15 126.0
Zr1 C15 H15 118.0
C17 C16 C20 108.0(4)
C17 C16 Zr1 74.9(3)
C20 C16 Zr1 75.2(3)
C17 C16 H16 126.0
C20 C16 H16 126.0
Zr1 C16 H16 116.0
C18 C17 C16 107.7(4)
C18 C17 Zr1 74.2(2)
C16 C17 Zr1 73.1(3)
C18 C17 H17 126.1
C16 C17 H17 126.1
Zr1 C17 H17 118.5
C17 C18 C19 108.5(4)
C17 C18 Zr1 74.4(3)
C19 C18 Zr1 74.7(3)
C17 C18 H18 125.8
C19 C18 H18 125.8
Zr1 C18 H18 117.1
C20 C19 C18 108.3(4)
C20 C19 Zr1 74.3(3)
C18 C19 Zr1 73.5(3)
C20 C19 H19 125.8
C18 C19 H19 125.8
Zr1 C19 H19 118.3
C19 C20 C16 107.5(4)
C19 C20 Zr1 74.5(3)
C16 C20 Zr1 72.6(3)
C19 C20 H20 126.2
C16 C20 H20 126.2
Zr1 C20 H20 118.6
C22 C21 C26 119.5(4)
C22 C21 P1 122.3(3)
C26 C21 P1 118.2(3)
C21 C22 C23 120.1(4)
C21 C22 H22 119.9
C23 C22 H22 119.9
C24 C23 C22 120.1(4)
C24 C23 H23 120.0
C22 C23 H23 120.0
C25 C24 C23 120.3(4)
C25 C24 H24 119.9
C23 C24 H24 119.9
C24 C25 C26 120.1(4)
C24 C25 H25 120.0
C26 C25 H25 120.0
C25 C26 C21 119.9(4)
C25 C26 H26 120.0
C21 C26 H26 120.0
C36 C31 C32 118.9(4)
C36 C31 P1 121.5(3)
C32 C31 P1 119.5(3)
C33 C32 C31 120.3(4)
C33 C32 H32 119.8
C31 C32 H32 119.8
C32 C33 C34 120.0(5)
C32 C33 H33 120.0
C34 C33 H33 120.0
C33 C34 C35 120.5(5)
C33 C34 H34 119.8
C35 C34 H34 119.8
C34 C35 C36 119.6(5)
C34 C35 H35 120.2
C36 C35 H35 120.2
C35 C36 C31 120.6(4)
C35 C36 H36 119.7
C31 C36 H36 119.7
C42 C41 C46 119.4(4)
C42 C41 C5 121.1(4)
C46 C41 C5 119.4(4)
C41 C42 C43 119.5(6)
C41 C42 H42 120.2
C43 C42 H42 120.2
C44 C43 C42 119.5(6)
C44 C43 H43 120.2
C42 C43 H43 120.2
C45 C44 C43 121.8(6)
C45 C44 H44 119.1
C43 C44 H44 119.1
C44 C45 C46 119.6(6)
C44 C45 H45 120.2
C46 C45 H45 120.2
C41 C46 C45 120.1(5)
C41 C46 H46 120.0
C45 C46 H46 120.0
C56 C51 C52 113.3(4)
C56 C51 B1 127.8(4)
C52 C51 B1 118.5(3)
F52 C52 C53 116.2(4)
F52 C52 C51 119.1(3)
C53 C52 C51 124.7(4)
F53 C53 C52 120.9(4)
F53 C53 C54 119.9(4)
C52 C53 C54 119.2(4)
F54 C54 C55 120.0(4)
F54 C54 C53 120.9(5)
C55 C54 C53 119.1(4)
F55 C55 C54 119.8(4)
F55 C55 C56 119.9(5)
C54 C55 C56 120.3(4)
F56 C56 C51 121.1(4)
F56 C56 C55 115.4(4)
C51 C56 C55 123.5(4)
C62 C61 C66 112.2(4)
C62 C61 B1 128.3(3)
C66 C61 B1 119.0(4)
F62 C62 C61 121.0(3)
F62 C62 C63 114.2(4)
C61 C62 C63 124.8(4)
F63 C63 C64 119.4(4)
F63 C63 C62 121.0(4)
C64 C63 C62 119.6(4)
F64 C64 C63 120.9(5)
F64 C64 C65 120.2(4)
C63 C64 C65 118.9(4)
F65 C65 C64 121.2(4)
F65 C65 C66 119.2(5)
C64 C65 C66 119.5(4)
F66 C66 C65 116.5(4)
F66 C66 C61 118.5(4)
C65 C66 C61 124.9(4)
C76 C71 C72 113.4(4)
C76 C71 B1 119.5(3)
C72 C71 B1 126.7(4)
F72 C72 C73 114.8(4)
F72 C72 C71 121.3(4)
C73 C72 C71 123.9(5)
F73 C73 C74 119.2(5)
F73 C73 C72 121.4(5)
C74 C73 C72 119.4(5)
F74 C74 C75 119.9(5)
F74 C74 C73 120.6(5)
C75 C74 C73 119.6(5)
F75 C75 C74 120.1(5)
F75 C75 C76 120.9(5)
C74 C75 C76 118.9(5)
F76 C76 C75 115.8(4)
F76 C76 C71 119.3(4)
C75 C76 C71 124.8(4)
C86 C81 C82 113.0(3)
C86 C81 B1 127.9(3)
C82 C81 B1 118.8(3)
F82 C82 C83 115.4(3)
F82 C82 C81 119.8(3)
C83 C82 C81 124.8(3)
F83 C83 C84 120.0(3)
F83 C83 C82 121.0(3)
C84 C83 C82 119.1(3)
F84 C84 C85 120.7(3)
F84 C84 C83 120.4(3)
C85 C84 C83 118.8(3)
F85 C85 C84 119.9(3)
F85 C85 C86 120.2(3)
C84 C85 C86 119.9(3)
F86 C86 C81 121.0(3)
F86 C86 C85 114.7(3)
C81 C86 C85 124.3(3)

loop_
_geom_bond_atom_site_label_1
_geom_bond_atom_site_label_2
_geom_bond_distance
Zr1 O1 1.928(2)
Zr1 O2 2.042(2)
Zr1 C14 2.515(5)
Zr1 C16 2.516(4)
Zr1 C11 2.521(5)
Zr1 C15 2.523(4)
Zr1 C13 2.533(5)
Zr1 C18 2.536(4)
Zr1 C17 2.539(4)
Zr1 C20 2.549(5)
Zr1 C19 2.553(4)
Zr1 C12 2.570(5)
P1 C31 1.795(4)
P1 C21 1.796(4)
P1 C2 1.813(4)
P1 C5 1.881(4)
B1 C71 1.652(6)
B1 C61 1.655(6)
B1 C51 1.662(5)
B1 C81 1.664(5)
O1 C1 1.397(4)
O2 C5 1.378(4)
C1 C4 1.514(6)
C1 C3 1.532(6)
C1 C2 1.541(5)
C2 H2A 0.9800
C2 H2B 0.9800
C3 H3A 0.9700
C3 H3B 0.9700
C3 H3C 0.9700
C4 H4A 0.9700
C4 H4B 0.9700
C4 H4C 0.9700
C5 C41 1.517(5)
C5 H5 0.9900
C11 C12 1.362(7)
C11 C15 1.374(7)
C11 H11 0.9400
C12 C13 1.366(8)
C12 H12 0.9400
C13 C14 1.426(8)
C13 H13 0.9400
C14 C15 1.377(7)
C14 H14 0.9400
C15 H15 0.9400
C16 C17 1.392(7)
C16 C20 1.403(7)
C16 H16 0.9400
C17 C18 1.374(6)
C17 H17 0.9400
C18 C19 1.394(7)
C18 H18 0.9400
C19 C20 1.374(7)
C19 H19 0.9400
C20 H20 0.9400
C21 C22 1.378(5)
C21 C26 1.396(5)
C22 C23 1.389(6)
C22 H22 0.9400
C23 C24 1.377(6)
C23 H23 0.9400
C24 C25 1.374(6)
C24 H24 0.9400
C25 C26 1.385(6)
C25 H25 0.9400
C26 H26 0.9400
C31 C36 1.384(6)
C31 C32 1.386(5)
C32 C33 1.371(6)
C32 H32 0.9400
C33 C34 1.372(7)
C33 H33 0.9400
C34 C35 1.373(7)
C34 H34 0.9400
C35 C36 1.375(6)
C35 H35 0.9400
C36 H36 0.9400
C41 C42 1.385(6)
C41 C46 1.392(6)
C42 C43 1.407(7)
C42 H42 0.9400
C43 C44 1.367(9)
C43 H43 0.9400
C44 C45 1.354(9)
C44 H44 0.9400
C45 C46 1.397(6)
C45 H45 0.9400
C46 H46 0.9400
C51 C56 1.377(5)
C51 C52 1.396(5)
F52 C52 1.350(4)
C52 C53 1.368(5)
F53 C53 1.343(5)
C53 C54 1.371(6)
F54 C54 1.341(4)
C54 C55 1.356(7)
F55 C55 1.353(5)
C55 C56 1.387(6)
F56 C56 1.358(5)
C61 C62 1.381(5)
C61 C66 1.390(5)
F62 C62 1.359(4)
C62 C63 1.384(6)
F63 C63 1.342(5)
C63 C64 1.361(6)
F64 C64 1.342(5)
C64 C65 1.365(7)
F65 C65 1.350(5)
C65 C66 1.375(6)
F66 C66 1.356(5)
C71 C76 1.375(6)
C71 C72 1.394(5)
F72 C72 1.351(5)
C72 C73 1.374(6)
F73 C73 1.339(5)
C73 C74 1.370(7)
F74 C74 1.355(5)
C74 C75 1.367(7)
F75 C75 1.347(5)
C75 C76 1.375(6)
F76 C76 1.358(5)
C81 C86 1.376(5)
C81 C82 1.385(5)
F82 C82 1.363(4)
C82 C83 1.379(5)
F83 C83 1.344(4)
C83 C84 1.369(5)
F84 C84 1.341(4)
C84 C85 1.366(5)
F85 C85 1.350(4)
C85 C86 1.378(5)
F86 C86 1.353(4)

loop_
_geom_torsion_atom_site_label_1
_geom_torsion_atom_site_label_2
_geom_torsion_atom_site_label_3
_geom_torsion_atom_site_label_4
_geom_torsion
O2 Zr1 O1 C1 21.1(7)
C14 Zr1 O1 C1 -63.1(7)
C16 Zr1 O1 C1 160.1(7)
C11 Zr1 O1 C1 -110.7(7)
C15 Zr1 O1 C1 -105.8(7)
C13 Zr1 O1 C1 -58.3(7)
C18 Zr1 O1 C1 109.1(7)
C17 Zr1 O1 C1 139.3(7)
C20 Zr1 O1 C1 141.7(7)
C19 Zr1 O1 C1 104.1(7)
C12 Zr1 O1 C1 -84.7(7)
O1 Zr1 O2 C5 55.1(3)
C14 Zr1 O2 C5 -173.0(3)
C16 Zr1 O2 C5 -59.7(4)
C11 Zr1 O2 C5 157.7(3)
C15 Zr1 O2 C5 -167.5(3)
C13 Zr1 O2 C5 154.5(4)
C18 Zr1 O2 C5 -36.6(3)
C17 Zr1 O2 C5 -26.5(4)
C20 Zr1 O2 C5 -84.5(3)
C19 Zr1 O2 C5 -68.3(3)
C12 Zr1 O2 C5 137.4(3)
Zr1 O1 C1 C4 68.5(8)
Zr1 O1 C1 C3 -170.4(6)
Zr1 O1 C1 C2 -55.1(8)
O1 C1 C2 P1 61.0(4)
C4 C1 C2 P1 -61.2(4)
C3 C1 C2 P1 177.0(3)
C31 P1 C2 C1 170.8(3)
C21 P1 C2 C1 56.2(4)
C5 P1 C2 C1 -71.1(4)
Zr1 O2 C5 C41 148.6(3)
Zr1 O2 C5 P1 -84.6(3)
C31 P1 C5 O2 -176.7(2)
C21 P1 C5 O2 -58.6(3)
C2 P1 C5 O2 68.3(3)
C31 P1 C5 C41 -50.5(3)
C21 P1 C5 C41 67.6(3)
C2 P1 C5 C41 -165.6(3)
O1 Zr1 C11 C12 57.4(4)
O2 Zr1 C11 C12 -40.6(5)
C14 Zr1 C11 C12 -78.5(4)
C16 Zr1 C11 C12 164.3(4)
C15 Zr1 C11 C12 -115.6(6)
C13 Zr1 C11 C12 -36.5(3)
C18 Zr1 C11 C12 161.5(3)
C17 Zr1 C11 C12 143.4(4)
C20 Zr1 C11 C12 -164.7(4)
C19 Zr1 C11 C12 -158.7(4)
O1 Zr1 C11 C15 173.0(4)
O2 Zr1 C11 C15 75.0(4)
C14 Zr1 C11 C15 37.1(3)
C16 Zr1 C11 C15 -80.1(4)
C13 Zr1 C11 C15 79.1(4)
C18 Zr1 C11 C15 -82.9(4)
C17 Zr1 C11 C15 -101.0(4)
C20 Zr1 C11 C15 -49.1(4)
C19 Zr1 C11 C15 -43.1(4)
C12 Zr1 C11 C15 115.6(6)
C15 C11 C12 C13 -2.3(6)
Zr1 C11 C12 C13 65.1(4)
C15 C11 C12 Zr1 -67.4(4)
O1 Zr1 C12 C11 -123.2(4)
O2 Zr1 C12 C11 149.4(4)
C14 Zr1 C12 C11 77.0(4)
C16 Zr1 C12 C11 -17.5(4)
C15 Zr1 C12 C11 36.8(3)
C13 Zr1 C12 C11 115.2(5)
C18 Zr1 C12 C11 -54.8(8)
C17 Zr1 C12 C11 -50.5(5)
C20 Zr1 C12 C11 18.7(5)
C19 Zr1 C12 C11 40.4(6)
O1 Zr1 C12 C13 121.6(4)
O2 Zr1 C12 C13 34.2(4)
C14 Zr1 C12 C13 -38.2(3)
C16 Zr1 C12 C13 -132.8(4)
C11 Zr1 C12 C13 -115.2(5)
C15 Zr1 C12 C13 -78.5(4)
C18 Zr1 C12 C13 -170.0(6)
C17 Zr1 C12 C13 -165.7(3)
C20 Zr1 C12 C13 -96.6(4)
C19 Zr1 C12 C13 -74.9(6)
C11 C12 C13 C14 1.5(6)
Zr1 C12 C13 C14 66.3(3)
C11 C12 C13 Zr1 -64.8(4)
O1 Zr1 C13 C12 -58.9(4)
O2 Zr1 C13 C12 -146.6(4)
C14 Zr1 C13 C12 114.6(5)
C16 Zr1 C13 C12 65.9(5)
C11 Zr1 C13 C12 36.5(3)
C15 Zr1 C13 C12 76.8(4)
C18 Zr1 C13 C12 171.0(5)
C17 Zr1 C13 C12 36.2(9)
C20 Zr1 C13 C12 104.6(4)
C19 Zr1 C13 C12 141.9(4)
O1 Zr1 C13 C14 -173.4(3)
O2 Zr1 C13 C14 98.8(4)
C16 Zr1 C13 C14 -48.7(5)
C11 Zr1 C13 C14 -78.1(4)
C15 Zr1 C13 C14 -37.7(3)
C18 Zr1 C13 C14 56.5(7)
C17 Zr1 C13 C14 -78.3(8)
C20 Zr1 C13 C14 -9.9(5)
C19 Zr1 C13 C14 27.3(5)
C12 Zr1 C13 C14 -114.6(5)
C12 C13 C14 C15 -0.2(6)
Zr1 C13 C14 C15 68.1(3)
C12 C13 C14 Zr1 -68.4(4)
O1 Zr1 C14 C15 -103.6(4)
O2 Zr1 C14 C15 170.7(4)
C16 Zr1 C14 C15 32.7(4)
C11 Zr1 C14 C15 -37.0(3)
C13 Zr1 C14 C15 -112.3(5)
C18 Zr1 C14 C15 87.7(4)
C17 Zr1 C14 C15 40.2(5)
C20 Zr1 C14 C15 59.3(4)
C19 Zr1 C14 C15 87.4(4)
C12 Zr1 C14 C15 -76.3(4)
O1 Zr1 C14 C13 8.7(5)
O2 Zr1 C14 C13 -77.0(4)
C16 Zr1 C14 C13 145.1(4)
C11 Zr1 C14 C13 75.3(4)
C15 Zr1 C14 C13 112.3(5)
C18 Zr1 C14 C13 -159.9(3)
C17 Zr1 C14 C13 152.6(3)
C20 Zr1 C14 C13 171.6(4)
C19 Zr1 C14 C13 -160.3(4)
C12 Zr1 C14 C13 36.0(3)
C12 C11 C15 C14 2.2(6)
Zr1 C11 C15 C14 -66.7(4)
C12 C11 C15 Zr1 68.8(4)
C13 C14 C15 C11 -1.2(6)
Zr1 C14 C15 C11 66.9(4)
C13 C14 C15 Zr1 -68.0(3)
O1 Zr1 C15 C11 -9.2(5)
O2 Zr1 C15 C11 -125.1(4)
C14 Zr1 C15 C11 -114.6(5)
C16 Zr1 C15 C11 96.6(4)
C13 Zr1 C15 C11 -75.5(4)
C18 Zr1 C15 C11 125.3(4)
C17 Zr1 C15 C11 92.2(4)
C20 Zr1 C15 C11 128.6(4)
C19 Zr1 C15 C11 145.7(4)
C12 Zr1 C15 C11 -36.0(3)
O1 Zr1 C15 C14 105.4(4)
O2 Zr1 C15 C14 -10.5(4)
C16 Zr1 C15 C14 -148.9(4)
C11 Zr1 C15 C14 114.6(5)
C13 Zr1 C15 C14 39.1(3)
C18 Zr1 C15 C14 -120.1(4)
C17 Zr1 C15 C14 -153.2(3)
C20 Zr1 C15 C14 -116.8(4)
C19 Zr1 C15 C14 -99.8(4)
C12 Zr1 C15 C14 78.6(4)
O1 Zr1 C16 C17 -41.8(3)
O2 Zr1 C16 C17 66.3(4)
C14 Zr1 C16 C17 170.9(3)
C11 Zr1 C16 C17 -141.0(3)
C15 Zr1 C16 C17 -172.4(3)
C13 Zr1 C16 C17 -163.6(3)
C18 Zr1 C16 C17 36.7(3)
C20 Zr1 C16 C17 113.7(4)
C19 Zr1 C16 C17 77.1(3)
C12 Zr1 C16 C17 -132.0(3)
O1 Zr1 C16 C20 -155.5(3)
O2 Zr1 C16 C20 -47.3(4)
C14 Zr1 C16 C20 57.2(3)
C11 Zr1 C16 C20 105.4(3)
C15 Zr1 C16 C20 73.9(3)
C13 Zr1 C16 C20 82.7(4)
C18 Zr1 C16 C20 -77.0(3)
C17 Zr1 C16 C20 -113.7(4)
C19 Zr1 C16 C20 -36.6(3)
C12 Zr1 C16 C20 114.3(3)
C20 C16 C17 C18 1.9(5)
Zr1 C16 C17 C18 -66.7(3)
C20 C16 C17 Zr1 68.6(3)
O1 Zr1 C17 C18 -105.3(3)
O2 Zr1 C17 C18 -19.7(3)
C14 Zr1 C17 C18 101.1(4)
C16 Zr1 C17 C18 114.6(4)
C11 Zr1 C17 C18 156.9(3)
C15 Zr1 C17 C18 122.8(3)
C13 Zr1 C17 C18 157.1(6)
C20 Zr1 C17 C18 76.9(3)
C19 Zr1 C17 C18 37.2(3)
C12 Zr1 C17 C18 -177.9(3)
O1 Zr1 C17 C16 140.1(3)
O2 Zr1 C17 C16 -134.3(3)
C14 Zr1 C17 C16 -13.5(4)
C11 Zr1 C17 C16 42.3(3)
C15 Zr1 C17 C16 8.2(3)
C13 Zr1 C17 C16 42.5(8)
C18 Zr1 C17 C16 -114.6(4)
C20 Zr1 C17 C16 -37.8(3)
C19 Zr1 C17 C16 -77.4(3)
C12 Zr1 C17 C16 67.5(4)
C16 C17 C18 C19 -1.6(5)
Zr1 C17 C18 C19 -67.6(3)
C16 C17 C18 Zr1 65.9(3)
O1 Zr1 C18 C17 73.2(3)
O2 Zr1 C18 C17 162.6(3)
C14 Zr1 C18 C17 -115.2(3)
C16 Zr1 C18 C17 -37.3(3)
C11 Zr1 C18 C17 -33.8(4)
C15 Zr1 C18 C17 -74.3(4)
C13 Zr1 C18 C17 -155.8(6)
C20 Zr1 C18 C17 -78.3(3)
C19 Zr1 C18 C17 -114.6(4)
C12 Zr1 C18 C17 5.9(8)
O1 Zr1 C18 C19 -172.1(3)
O2 Zr1 C18 C19 -82.7(3)
C14 Zr1 C18 C19 -0.6(4)
C16 Zr1 C18 C19 77.3(3)
C11 Zr1 C18 C19 80.9(4)
C15 Zr1 C18 C19 40.4(4)
C13 Zr1 C18 C19 -41.2(7)
C17 Zr1 C18 C19 114.6(4)
C20 Zr1 C18 C19 36.4(3)
C12 Zr1 C18 C19 120.5(7)
C17 C18 C19 C20 0.7(5)
Zr1 C18 C19 C20 -66.6(3)
C17 C18 C19 Zr1 67.4(3)
O1 Zr1 C19 C20 124.5(3)
O2 Zr1 C19 C20 -149.8(3)
C14 Zr1 C19 C20 -65.3(4)
C16 Zr1 C19 C20 37.7(3)
C11 Zr1 C19 C20 -11.6(4)
C15 Zr1 C19 C20 -33.0(4)
C13 Zr1 C19 C20 -80.2(4)
C18 Zr1 C19 C20 115.1(4)
C17 Zr1 C19 C20 78.3(3)
C12 Zr1 C19 C20 -35.9(6)
O1 Zr1 C19 C18 9.4(3)
O2 Zr1 C19 C18 95.1(3)
C14 Zr1 C19 C18 179.6(3)
C16 Zr1 C19 C18 -77.4(3)
C11 Zr1 C19 C18 -126.7(3)
C15 Zr1 C19 C18 -148.1(3)
C13 Zr1 C19 C18 164.7(3)
C17 Zr1 C19 C18 -36.8(3)
C20 Zr1 C19 C18 -115.1(4)
C12 Zr1 C19 C18 -151.0(4)
C18 C19 C20 C16 0.5(6)
Zr1 C19 C20 C16 -65.6(3)
C18 C19 C20 Zr1 66.1(3)
C17 C16 C20 C19 -1.5(6)
Zr1 C16 C20 C19 66.9(4)
C17 C16 C20 Zr1 -68.4(3)
O1 Zr1 C20 C19 -80.0(4)
O2 Zr1 C20 C19 32.5(3)
C14 Zr1 C20 C19 118.3(3)
C16 Zr1 C20 C19 -114.4(5)
C11 Zr1 C20 C19 170.6(3)
C15 Zr1 C20 C19 146.3(4)
C13 Zr1 C20 C19 123.6(3)
C18 Zr1 C20 C19 -37.1(3)
C17 Zr1 C20 C19 -76.9(3)
C12 Zr1 C20 C19 161.0(3)
O1 Zr1 C20 C16 34.5(4)
O2 Zr1 C20 C16 147.0(3)
C14 Zr1 C20 C16 -127.3(3)
C11 Zr1 C20 C16 -75.0(3)
C15 Zr1 C20 C16 -99.3(3)
C13 Zr1 C20 C16 -121.9(3)
C18 Zr1 C20 C16 77.4(3)
C17 Zr1 C20 C16 37.5(3)
C19 Zr1 C20 C16 114.4(5)
C12 Zr1 C20 C16 -84.5(4)
C31 P1 C21 C22 124.1(3)
C2 P1 C21 C22 -121.8(3)
C5 P1 C21 C22 3.8(4)
C31 P1 C21 C26 -53.5(3)
C2 P1 C21 C26 60.5(3)
C5 P1 C21 C26 -173.9(3)
C26 C21 C22 C23 0.3(6)
P1 C21 C22 C23 -177.3(3)
C21 C22 C23 C24 0.2(6)
C22 C23 C24 C25 -1.2(7)
C23 C24 C25 C26 1.6(6)
C24 C25 C26 C21 -1.0(6)
C22 C21 C26 C25 0.1(6)
P1 C21 C26 C25 177.8(3)
C21 P1 C31 C36 146.7(4)
C2 P1 C31 C36 27.6(4)
C5 P1 C31 C36 -90.7(4)
C21 P1 C31 C32 -35.8(4)
C2 P1 C31 C32 -154.9(4)
C5 P1 C31 C32 86.8(4)
C36 C31 C32 C33 0.3(7)
P1 C31 C32 C33 -177.3(4)
C31 C32 C33 C34 -0.9(9)
C32 C33 C34 C35 0.6(10)
C33 C34 C35 C36 0.4(11)
C34 C35 C36 C31 -1.0(10)
C32 C31 C36 C35 0.7(8)
P1 C31 C36 C35 178.2(5)
O2 C5 C41 C42 -163.7(3)
P1 C5 C41 C42 72.3(4)
O2 C5 C41 C46 12.8(5)
P1 C5 C41 C46 -111.3(4)
C46 C41 C42 C43 3.0(6)
C5 C41 C42 C43 179.5(4)
C41 C42 C43 C44 -1.6(7)
C42 C43 C44 C45 -0.4(8)
C43 C44 C45 C46 0.9(8)
C42 C41 C46 C45 -2.6(6)
C5 C41 C46 C45 -179.1(4)
C44 C45 C46 C41 0.6(7)
C71 B1 C51 C56 -15.0(5)
C61 B1 C51 C56 107.1(4)
C81 B1 C51 C56 -131.5(4)
C71 B1 C51 C52 172.3(3)
C61 B1 C51 C52 -65.6(4)
C81 B1 C51 C52 55.8(5)
C56 C51 C52 F52 -177.8(3)
B1 C51 C52 F52 -4.1(5)
C56 C51 C52 C53 1.3(6)
B1 C51 C52 C53 175.1(4)
F52 C52 C53 F53 0.5(5)
C51 C52 C53 F53 -178.7(3)
F52 C52 C53 C54 179.3(3)
C51 C52 C53 C54 0.1(6)
F53 C53 C54 F54 -1.3(6)
C52 C53 C54 F54 179.8(4)
F53 C53 C54 C55 178.5(4)
C52 C53 C54 C55 -0.3(6)
F54 C54 C55 F55 -1.1(6)
C53 C54 C55 F55 179.0(4)
F54 C54 C55 C56 178.9(4)
C53 C54 C55 C56 -1.0(6)
C52 C51 C56 F56 177.9(3)
B1 C51 C56 F56 4.9(6)
C52 C51 C56 C55 -2.7(6)
B1 C51 C56 C55 -175.7(4)
F55 C55 C56 F56 2.1(6)
C54 C55 C56 F56 -177.9(4)
F55 C55 C56 C51 -177.3(4)
C54 C55 C56 C51 2.7(7)
C71 B1 C61 C62 -131.3(4)
C51 B1 C61 C62 106.3(4)
C81 B1 C61 C62 -15.0(5)
C71 B1 C61 C66 57.0(4)
C51 B1 C61 C66 -65.5(4)
C81 B1 C61 C66 173.2(3)
C66 C61 C62 F62 177.6(3)
B1 C61 C62 F62 5.4(6)
C66 C61 C62 C63 -1.5(6)
B1 C61 C62 C63 -173.7(4)
F62 C62 C63 F63 -0.8(5)
C61 C62 C63 F63 178.4(4)
F62 C62 C63 C64 -179.3(4)
C61 C62 C63 C64 -0.1(6)
F63 C63 C64 F64 3.1(6)
C62 C63 C64 F64 -178.4(4)
F63 C63 C64 C65 -177.6(4)
C62 C63 C64 C65 1.0(6)
F64 C64 C65 F65 -1.4(7)
C63 C64 C65 F65 179.3(4)
F64 C64 C65 C66 179.2(4)
C63 C64 C65 C66 -0.1(7)
F65 C65 C66 F66 -1.1(6)
C64 C65 C66 F66 178.3(4)
F65 C65 C66 C61 178.9(4)
C64 C65 C66 C61 -1.7(7)
C62 C61 C66 F66 -177.6(3)
B1 C61 C66 F66 -4.5(5)
C62 C61 C66 C65 2.4(6)
B1 C61 C66 C65 175.5(4)
C61 B1 C71 C76 -169.8(3)
C51 B1 C71 C76 -54.7(4)
C81 B1 C71 C76 67.8(4)
C61 B1 C71 C72 17.9(5)
C51 B1 C71 C72 133.1(4)
C81 B1 C71 C72 -104.4(4)
C76 C71 C72 F72 -178.6(3)
B1 C71 C72 F72 -5.9(6)
C76 C71 C72 C73 1.2(6)
B1 C71 C72 C73 173.9(4)
F72 C72 C73 F73 -1.3(6)
C71 C72 C73 F73 178.8(4)
F72 C72 C73 C74 179.5(4)
C71 C72 C73 C74 -0.4(7)
F73 C73 C74 F74 0.4(7)
C72 C73 C74 F74 179.6(4)
F73 C73 C74 C75 -179.5(4)
C72 C73 C74 C75 -0.2(7)
F74 C74 C75 F75 2.6(7)
C73 C74 C75 F75 -177.5(4)
F74 C74 C75 C76 -180.0(4)
C73 C74 C75 C76 -0.1(7)
F75 C75 C76 F76 -0.3(6)
C74 C75 C76 F76 -177.7(4)
F75 C75 C76 C71 178.6(4)
C74 C75 C76 C71 1.2(7)
C72 C71 C76 F76 177.2(3)
B1 C71 C76 F76 3.9(5)
C72 C71 C76 C75 -1.7(6)
B1 C71 C76 C75 -174.9(4)
C71 B1 C81 C86 -109.0(4)
C61 B1 C81 C86 128.6(4)
C51 B1 C81 C86 14.2(6)
C71 B1 C81 C82 64.3(4)
C61 B1 C81 C82 -58.2(5)
C51 B1 C81 C82 -172.6(3)
C86 C81 C82 F82 179.3(3)
B1 C81 C82 F82 5.1(5)
C86 C81 C82 C83 -1.2(6)
B1 C81 C82 C83 -175.3(4)
F82 C82 C83 F83 -0.6(5)
C81 C82 C83 F83 179.9(4)
F82 C82 C83 C84 179.5(3)
C81 C82 C83 C84 -0.1(6)
F83 C83 C84 F84 -0.4(6)
C82 C83 C84 F84 179.6(4)
F83 C83 C84 C85 -179.2(4)
C82 C83 C84 C85 0.7(6)
F84 C84 C85 F85 -0.3(6)
C83 C84 C85 F85 178.5(3)
F84 C84 C85 C86 -178.9(3)
C83 C84 C85 C86 -0.1(6)
C82 C81 C86 F86 -176.5(3)
B1 C81 C86 F86 -3.0(6)
C82 C81 C86 C85 1.9(6)
B1 C81 C86 C85 175.4(4)
F85 C85 C86 F86 -1.5(5)
C84 C85 C86 F86 177.1(3)
F85 C85 C86 C81 -180.0(3)
C84 C85 C86 C81 -1.4(6)
